data_7128792
loop_
_publ_author_name
'Hoser, Anna A.'
'Sztylko, Marcin'
'Trzybi\'nski, Damian'
'Madsen, Anders \/O'

_publ_section_title
;
 Theoretically derived thermodynamic properties can be improved by the
 refinement of low-frequency modes against X-ray diffraction data.
;
_journal_issue 74
_journal_name_full 'Chemical communications (Cambridge, England)'
_journal_page_first 9370
_journal_page_last 9373
_journal_paper_doi 10.1039/d1cc02608a
_journal_volume 57
_journal_year 2021
_chemical_formula_moiety 'C2 H5 N O2'
_chemical_formula_sum 'C2 H5 N O2'
_chemical_formula_weight 75.07
_space_group_crystal_system monoclinic
_space_group_IT_number 14
_space_group_name_Hall '-P 2yn'
_space_group_name_H-M_alt 'P 1 21/n 1'
_atom_sites_solution_hydrogens mixed
_atom_sites_solution_primary dual
_audit_creation_date 2021-04-03
_audit_creation_method
;
Olex2 1.2
(compiled 2018.05.29 svn.r3508 for OlexSys, GUI svn.r5506)
;
_audit_update_record
;
2021-05-13 deposited with the CCDC.	2021-08-11 downloaded from the CCDC.
;
_cell_angle_alpha 90
_cell_angle_beta 111.983(5)
_cell_angle_gamma 90
_cell_formula_units_Z 4
_cell_length_a 5.0867(2)
_cell_length_b 11.7982(4)
_cell_length_c 5.4598(2)
_cell_measurement_reflns_used 2421
_cell_measurement_temperature 100(2)
_cell_measurement_theta_max 32.1190
_cell_measurement_theta_min 3.4450
_cell_volume 303.84(2)
_computing_cell_refinement 'CrysAlisPro 1.171.40.67a (Rigaku OD, 2019)'
_computing_data_collection 'CrysAlisPro 1.171.40.67a (Rigaku OD, 2019)'
_computing_data_reduction 'CrysAlisPro 1.171.40.67a (Rigaku OD, 2019)'
_computing_molecular_graphics 'Olex2 (Dolomanov et al., 2009)'
_computing_publication_material 'Olex2 (Dolomanov et al., 2009)'
_computing_structure_refinement 'ShelXL (Sheldrick, 2015)'
_computing_structure_solution 'ShelXT (Sheldrick, 2015)'
_diffrn_ambient_environment N~1~
_diffrn_ambient_temperature 100(2)
_diffrn_detector 'CCD plate'
_diffrn_detector_area_resol_mean 16.0026
_diffrn_detector_type Eos
_diffrn_measured_fraction_theta_full 0.998
_diffrn_measured_fraction_theta_max 0.999
_diffrn_measurement_details
;
List of Runs (angles in degrees, time in seconds):

  # Type    Start    End  Width  t~exp~   \w     \q     \k     \f   Frames
#--------------------------------------------------------------------------
  1  \w   -103.00 -49.00   1.00    3.00    --  -29.20-160.00-150.00   54
  2  \w   -103.00 -49.00   1.00    3.00    --  -29.20-160.00 150.00   54
  3  \w    -61.00  44.00   1.00    3.00    --  -29.20  37.00-150.00  105
  4  \w   -100.00  -6.00   1.00    3.00    --  -29.20 -57.00  60.00   94
  5  \w   -103.00 -49.00   1.00    3.00    --  -29.20-160.00 -60.00   54
  6  \w   -100.00  -6.00   1.00    3.00    --  -29.20 -57.00-150.00   94
  7  \w   -100.00  -6.00   1.00    3.00    --  -29.20 -57.00 -60.00   94
  8  \w   -100.00  -6.00   1.00    3.00    --  -29.20 -57.00 120.00   94
  9  \w   -109.00 -81.00   1.00    3.00    --  -29.20 160.00   0.00   28
 10  \w    -35.00  -6.00   1.00    3.00    --   29.36 132.00 -14.89   29
;
_diffrn_measurement_device 'four-circle diffractometer'
_diffrn_measurement_device_type 'SuperNova, Single source at offset/far, Eos'
_diffrn_measurement_method '\w scans'
_diffrn_orient_matrix_type 'CrysAlisPro convention (1999,Acta A55,543-557)'
_diffrn_orient_matrix_UB_11 0.1398664000
_diffrn_orient_matrix_UB_12 0.0094233000
_diffrn_orient_matrix_UB_13 0.0920511000
_diffrn_orient_matrix_UB_21 0.0331034000
_diffrn_orient_matrix_UB_22 0.0292657000
_diffrn_orient_matrix_UB_23 -0.0983003000
_diffrn_orient_matrix_UB_31 -0.0442156000
_diffrn_orient_matrix_UB_32 0.0516392000
_diffrn_orient_matrix_UB_33 0.0388900000
_diffrn_radiation_monochromator mirror
_diffrn_radiation_probe x-ray
_diffrn_radiation_type MoK\a
_diffrn_radiation_wavelength 0.71073
_diffrn_reflns_av_R_equivalents 0.0265
_diffrn_reflns_av_unetI/netI 0.0198
_diffrn_reflns_Laue_measured_fraction_full 0.998
_diffrn_reflns_Laue_measured_fraction_max 0.999
_diffrn_reflns_limit_h_max 7
_diffrn_reflns_limit_h_min -7
_diffrn_reflns_limit_k_max 16
_diffrn_reflns_limit_k_min -16
_diffrn_reflns_limit_l_max 7
_diffrn_reflns_limit_l_min -7
_diffrn_reflns_number 4778
_diffrn_reflns_point_group_measured_fraction_full 0.998
_diffrn_reflns_point_group_measured_fraction_max 0.999
_diffrn_reflns_theta_full 25.242
_diffrn_reflns_theta_max 30.505
_diffrn_reflns_theta_min 3.454
_diffrn_source 'micro-focus sealed X-ray tube'
_diffrn_source_type 'SuperNova (Mo) X-ray Source'
_exptl_absorpt_coefficient_mu 0.146
_exptl_absorpt_correction_T_max 1.00000
_exptl_absorpt_correction_T_min 0.82282
_exptl_absorpt_correction_type multi-scan
_exptl_absorpt_process_details
;
CrysAlisPro 1.171.40.67a (Rigaku Oxford Diffraction, 2019)
Empirical absorption correction using spherical harmonics,
 implemented in SCALE3 ABSPACK scaling algorithm.
;
_exptl_crystal_colour colourless
_exptl_crystal_colour_primary colourless
_exptl_crystal_density_diffrn 1.641
_exptl_crystal_description block
_exptl_crystal_F_000 160
_exptl_crystal_size_max 0.26
_exptl_crystal_size_mid 0.12
_exptl_crystal_size_min 0.10
_refine_diff_density_max 0.504
_refine_diff_density_min -0.309
_refine_diff_density_rms 0.058
_refine_ls_extinction_method none
_refine_ls_goodness_of_fit_ref 1.078
_refine_ls_hydrogen_treatment mixed
_refine_ls_matrix_type full
_refine_ls_number_parameters 55
_refine_ls_number_reflns 932
_refine_ls_number_restraints 3
_refine_ls_restrained_S_all 1.081
_refine_ls_R_factor_all 0.0386
_refine_ls_R_factor_gt 0.0317
_refine_ls_shift/su_max 0.001
_refine_ls_shift/su_mean 0.000
_refine_ls_structure_factor_coef Fsqd
_refine_ls_weighting_details 'w=1/[\s^2^(Fo^2^)+(0.0351P)^2^+0.1369P] where P=(Fo^2^+2Fc^2^)/3'
_refine_ls_weighting_scheme calc
_refine_ls_wR_factor_gt 0.0779
_refine_ls_wR_factor_ref 0.0841
_reflns_Friedel_coverage 0.000
_reflns_number_gt 809
_reflns_number_total 932
_reflns_threshold_expression 'I > 2\s(I)'
_cod_data_source_file d1cc02608a2.cif
_cod_data_source_block 2015_09_09_dt_alpha-gly_d
_cod_depositor_comments 'Adding full bibliography for 7128792--7128793.cif.'
_cod_original_sg_symbol_H-M 'P 21/n'
_cod_database_code 7128792
_shelx_shelxl_version_number 2016/4
_shelx_space_group_comment
;
The symmetry employed for this shelxl refinement is uniquely defined
by the following loop, which should always be used as a source of
symmetry information in preference to the above space-group names.
They are only intended as comments.
;
_reflns_odcompleteness_completeness 100.00
_reflns_odcompleteness_iscentric 1
_reflns_odcompleteness_theta 30.44
_olex2_refinement_description
;
1. Fixed Uiso
 At 1.2 times of:
  All C(H,H) groups, All O(H,H,H) groups
2. Restrained distances
 N1-H1B
 0.87 with sigma of 0.01
 N1-H1A
 0.87 with sigma of 0.01
 N1-H1C
 0.87 with sigma of 0.01
3.a Secondary CH2 refined with riding coordinates:
 C2(H2B,H2A)
;
_olex2_date_sample_data_collection 2015-09-09
_olex2_submission_special_instructions 'No special instructions were received'
_oxdiff_exptl_absorpt_empirical_details
;
Empirical correction (ABSPACK) includes:
- Absorption correction using spherical harmonics
- Frame scaling
;
_oxdiff_exptl_absorpt_empirical_full_max 1.527
_oxdiff_exptl_absorpt_empirical_full_min 0.774

loop_
_space_group_symop_operation_xyz
'x, y, z'
'-x+1/2, y+1/2, -z+1/2'
'-x, -y, -z'
'x-1/2, -y-1/2, z-1/2'

loop_
_atom_site_label
_atom_site_type_symbol
_atom_site_fract_x
_atom_site_fract_y
_atom_site_fract_z
_atom_site_U_iso_or_equiv
_atom_site_adp_type
_atom_site_occupancy
_atom_site_site_symmetry_order
_atom_site_calc_flag
_atom_site_refinement_flags_posn
_atom_site_refinement_flags_adp
_atom_site_refinement_flags_occupancy
_atom_site_disorder_assembly
_atom_site_disorder_group
C1 C 0.5696(2) 0.62502(8) 0.56586(18) 0.00818(19) Uani 1 1 d . . . . .
C2 C 0.5584(2) 0.64580(8) 0.28596(18) 0.00905(19) Uani 1 1 d . . . . .
H2B H 0.379772 0.617813 0.159667 0.011 Uiso 1 1 calc R . . . .
H2A H 0.567251 0.726645 0.257616 0.011 Uiso 1 1 calc R . . . .
N1 N 0.79557(18) 0.58871(7) 0.24048(16) 0.00949(18) Uani 1 1 d D . . . .
O1 O 0.80249(15) 0.59374(6) 0.73640(13) 0.01085(18) Uani 1 1 d . . . . .
O2 O 0.34510(15) 0.64236(6) 0.60647(14) 0.01171(18) Uani 1 1 d . . . . .
H1A H 0.789(3) 0.5160(8) 0.272(3) 0.014 Uiso 1 1 d DR . . . .
H1B H 0.963(2) 0.6148(11) 0.346(2) 0.014 Uiso 1 1 d DR . . . .
H1C H 0.789(3) 0.5980(12) 0.0757(19) 0.014 Uiso 1 1 d DR . . . .

loop_
_atom_site_aniso_label
_atom_site_aniso_U_11
_atom_site_aniso_U_22
_atom_site_aniso_U_33
_atom_site_aniso_U_23
_atom_site_aniso_U_13
_atom_site_aniso_U_12
C1 0.0105(4) 0.0064(4) 0.0083(4) -0.0010(3) 0.0043(3) -0.0011(3)
C2 0.0084(4) 0.0115(4) 0.0081(4) 0.0010(3) 0.0040(3) 0.0019(3)
N1 0.0097(4) 0.0121(4) 0.0074(4) 0.0006(3) 0.0041(3) 0.0015(3)
O1 0.0105(3) 0.0139(3) 0.0081(3) 0.0011(2) 0.0035(3) 0.0017(3)
O2 0.0094(3) 0.0161(4) 0.0112(3) -0.0017(3) 0.0057(3) -0.0001(3)

loop_
_atom_type_symbol
_atom_type_description
_atom_type_scat_dispersion_real
_atom_type_scat_dispersion_imag
_atom_type_scat_source
C C 0.0033 0.0016 'International Tables Vol C Tables 4.2.6.8 and 6.1.1.4'
H H 0.0000 0.0000 'International Tables Vol C Tables 4.2.6.8 and 6.1.1.4'
N N 0.0061 0.0033 'International Tables Vol C Tables 4.2.6.8 and 6.1.1.4'
O O 0.0106 0.0060 'International Tables Vol C Tables 4.2.6.8 and 6.1.1.4'

loop_
_geom_angle_atom_site_label_1
_geom_angle_atom_site_label_2
_geom_angle_atom_site_label_3
_geom_angle
_geom_angle_site_symmetry_1
_geom_angle_site_symmetry_3
_geom_angle_publ_flag
O1 C1 C2 117.40(8) . . ?
O1 C1 O2 125.63(9) . . ?
O2 C1 C2 116.96(8) . . ?
C1 C2 H2B 109.3 . . ?
C1 C2 H2A 109.3 . . ?
H2B C2 H2A 108.0 . . ?
N1 C2 C1 111.52(7) . . ?
N1 C2 H2B 109.3 . . ?
N1 C2 H2A 109.3 . . ?
C2 N1 H1A 108.6(9) . . ?
C2 N1 H1B 112.1(9) . . ?
C2 N1 H1C 112.6(9) . . ?
H1A N1 H1B 108.1(13) . . ?
H1A N1 H1C 109.0(13) . . ?
H1B N1 H1C 106.3(13) . . ?

loop_
_geom_bond_atom_site_label_1
_geom_bond_atom_site_label_2
_geom_bond_distance
_geom_bond_site_symmetry_2
_geom_bond_publ_flag
C1 C2 1.5275(13) . ?
C1 O1 1.2572(11) . ?
C1 O2 1.2590(12) . ?
C2 H2B 0.9700 . ?
C2 H2A 0.9700 . ?
C2 N1 1.4817(12) . ?
N1 H1A 0.878(9) . ?
N1 H1B 0.886(9) . ?
N1 H1C 0.894(8) . ?

loop_
_geom_torsion_atom_site_label_1
_geom_torsion_atom_site_label_2
_geom_torsion_atom_site_label_3
_geom_torsion_atom_site_label_4
_geom_torsion
_geom_torsion_site_symmetry_1
_geom_torsion_site_symmetry_2
_geom_torsion_site_symmetry_3
_geom_torsion_site_symmetry_4
_geom_torsion_publ_flag
O1 C1 C2 N1 19.48(12) . . . . ?
O2 C1 C2 N1 -161.51(8) . . . . ?
